data_2232566
loop_
_publ_author_name
'Wang, Yaping'
'Zirakzadeh, Afrooz'
'Weissensteiner, Walter'
'Mereiter, Kurt'

_publ_section_title
;
 {(<i>R</i>,<i>S</i>~Fc~,<i>S</i>~Fc~)-2''-Bromo-2-[1-(dimethylamino)ethyl-\k<i>N</i>]-1,1''-biferrocene}trihydridoboron
;
_journal_coeditor_code BQ2322
_journal_issue 12
_journal_name_full 'Acta Crystallographica Section E'
_journal_page_first m1806
_journal_page_last m1807
_journal_paper_doi 10.1107/S1600536811049270
_journal_volume 67
_journal_year 2011
_chemical_formula_iupac '[Fe2 (C5 H5)2 (C14 H19 B Br N)]'
_chemical_formula_moiety 'C24 H29 B Br Fe2 N'
_chemical_formula_sum 'C24 H29 B Br Fe2 N'
_chemical_formula_weight 533.90
_chemical_name_common 1521
_chemical_name_systematic
;
{(<i>R</i>,<i>S</i>~Fc~,<i>S</i>~Fc~)-2''-Bromo-2-[1-(dimethylamino)ethyl-
\k<i>N</i>]-1,1''-biferrocene}trihydridoboron
;
_space_group_IT_number 19
_symmetry_cell_setting orthorhombic
_symmetry_space_group_name_Hall 'P 2ac 2ab'
_symmetry_space_group_name_H-M 'P 21 21 21'
_atom_sites_solution_hydrogens geom
_atom_sites_solution_primary direct
_atom_sites_solution_secondary difmap
_audit_creation_method SHELXL-97
_cell_angle_alpha 90.00
_cell_angle_beta 90.00
_cell_angle_gamma 90.00
_cell_formula_units_Z 4
_cell_length_a 8.8791(2)
_cell_length_b 9.2210(2)
_cell_length_c 27.1292(6)
_cell_measurement_reflns_used 9916
_cell_measurement_temperature 100(2)
_cell_measurement_theta_max 30.06
_cell_measurement_theta_min 2.33
_cell_volume 2221.18(9)
_computing_cell_refinement 'SAINT (Bruker, 2008)'
_computing_data_collection 'APEX2 (Bruker, 2008)'
_computing_data_reduction 'SAINT and XPREP (Bruker, 2008)'
_computing_molecular_graphics
;
Mercury (Macrae <i>et al.</i>, 2006)
;
_computing_publication_material
;
PLATON (Spek, 2009) and publCIF (Westrip, 2010)
;
_computing_structure_refinement 'SHELXL97 (Sheldrick, 2008)'
_computing_structure_solution 'SHELXS97 (Sheldrick, 2008)'
_diffrn_ambient_temperature 100(2)
_diffrn_measured_fraction_theta_full 0.997
_diffrn_measured_fraction_theta_max 0.997
_diffrn_measurement_device_type 'Bruker Kappa APEXII CCD'
_diffrn_measurement_method '\f and \w scans'
_diffrn_radiation_monochromator graphite
_diffrn_radiation_source 'fine-focus sealed tube'
_diffrn_radiation_type MoK\a
_diffrn_radiation_wavelength 0.71073
_diffrn_reflns_av_R_equivalents 0.0344
_diffrn_reflns_av_sigmaI/netI 0.0249
_diffrn_reflns_limit_h_max 11
_diffrn_reflns_limit_h_min -12
_diffrn_reflns_limit_k_max 12
_diffrn_reflns_limit_k_min -12
_diffrn_reflns_limit_l_max 38
_diffrn_reflns_limit_l_min -38
_diffrn_reflns_number 34891
_diffrn_reflns_theta_full 30.08
_diffrn_reflns_theta_max 30.08
_diffrn_reflns_theta_min 2.67
_diffrn_standards_decay_% 0
_exptl_absorpt_coefficient_mu 3.116
_exptl_absorpt_correction_T_max 0.75
_exptl_absorpt_correction_T_min 0.54
_exptl_absorpt_correction_type multi-scan
_exptl_absorpt_process_details '(SADABS; Bruker, 2008)'
_exptl_crystal_colour yellow
_exptl_crystal_density_diffrn 1.597
_exptl_crystal_density_method 'not measured'
_exptl_crystal_description prism
_exptl_crystal_F_000 1088
_exptl_crystal_size_max 0.33
_exptl_crystal_size_mid 0.27
_exptl_crystal_size_min 0.21
_refine_diff_density_max 0.693
_refine_diff_density_min -0.307
_refine_ls_abs_structure_details 'Flack (1983), 2807 Friedel pairs'
_refine_ls_abs_structure_Flack 0.002(5)
_refine_ls_extinction_method none
_refine_ls_goodness_of_fit_ref 1.072
_refine_ls_hydrogen_treatment constr
_refine_ls_matrix_type full
_refine_ls_number_parameters 266
_refine_ls_number_reflns 6489
_refine_ls_number_restraints 0
_refine_ls_restrained_S_all 1.072
_refine_ls_R_factor_all 0.0246
_refine_ls_R_factor_gt 0.0231
_refine_ls_shift/su_max 0.001
_refine_ls_shift/su_mean 0.000
_refine_ls_structure_factor_coef Fsqd
_refine_ls_weighting_details 'calc w=1/[\s^2^(Fo^2^)+(0.0234P)^2^+1.1731P] where P=(Fo^2^+2Fc^2^)/3'
_refine_ls_weighting_scheme calc
_refine_ls_wR_factor_gt 0.0529
_refine_ls_wR_factor_ref 0.0535
_reflns_number_gt 6288
_reflns_number_total 6489
_reflns_threshold_expression I>2sigma(I)
_cod_data_source_file bq2322.cif
_cod_data_source_block I
_cod_database_code 2232566
_cod_database_fobs_code 2232566

loop_
_symmetry_equiv_pos_as_xyz
'x, y, z'
'-x+1/2, -y, z+1/2'
'-x, y+1/2, -z+1/2'
'x+1/2, -y+1/2, -z'

loop_
_atom_site_type_symbol
_atom_site_label
_atom_site_fract_x
_atom_site_fract_y
_atom_site_fract_z
_atom_site_U_iso_or_equiv
_atom_site_adp_type
_atom_site_calc_flag
_atom_site_refinement_flags
_atom_site_occupancy
_atom_site_symmetry_multiplicity
Br Br1 0.47251(2) 0.185812(19) 0.380922(6) 0.01470(4) Uani d . 1 1
Fe Fe1 0.30161(3) 0.53063(3) 0.298698(9) 0.01275(6) Uani d . 1 1
Fe Fe2 0.08967(3) 0.22678(3) 0.408373(10) 0.01436(6) Uani d . 1 1
N N1 0.57286(19) 0.66124(17) 0.43320(6) 0.0148(3) Uani d . 1 1
B B1 0.7399(3) 0.6249(3) 0.45489(8) 0.0203(4) Uani d . 1 1
H H1A 0.7446 0.6526 0.4897 0.030 Uiso calc R 1 1
H H1B 0.8157 0.6795 0.4363 0.030 Uiso calc R 1 1
H H1C 0.7598 0.5208 0.4517 0.030 Uiso calc R 1 1
C C1 0.2564(2) 0.5202(2) 0.37276(6) 0.0123(3) Uani d . 1 1
C C2 0.3899(2) 0.60595(19) 0.36404(6) 0.0120(3) Uani d . 1 1
C C3 0.3469(2) 0.7240(2) 0.33252(7) 0.0162(4) Uani d . 1 1
H H3 0.4123 0.7975 0.3205 0.019 Uiso calc R 1 1
C C4 0.1907(3) 0.7127(2) 0.32241(7) 0.0199(4) Uani d . 1 1
H H4 0.1337 0.7774 0.3026 0.024 Uiso calc R 1 1
C C5 0.1340(2) 0.5881(2) 0.34696(7) 0.0176(4) Uani d . 1 1
H H5 0.0326 0.5554 0.3464 0.021 Uiso calc R 1 1
C C6 0.2974(2) 0.3255(2) 0.27028(7) 0.0178(3) Uani d . 1 1
H H6 0.2661 0.2406 0.2873 0.021 Uiso calc R 1 1
C C7 0.4464(2) 0.3820(2) 0.26885(6) 0.0159(4) Uani d . 1 1
H H7 0.5320 0.3414 0.2847 0.019 Uiso calc R 1 1
C C8 0.4446(2) 0.5103(2) 0.23954(7) 0.0180(4) Uani d . 1 1
H H8 0.5288 0.5704 0.2325 0.022 Uiso calc R 1 1
C C9 0.2947(3) 0.5326(2) 0.22272(7) 0.0227(4) Uani d . 1 1
H H9 0.2612 0.6100 0.2024 0.027 Uiso calc R 1 1
C C10 0.2035(3) 0.4183(2) 0.24179(7) 0.0224(4) Uani d . 1 1
H H10 0.0985 0.4063 0.2364 0.027 Uiso calc R 1 1
C C11 0.2337(2) 0.4012(2) 0.40848(7) 0.0125(3) Uani d . 1 1
C C12 0.3112(2) 0.2670(2) 0.41713(6) 0.0134(3) Uani d . 1 1
C C13 0.2534(2) 0.1987(2) 0.46023(7) 0.0180(4) Uani d . 1 1
H H13 0.2861 0.1093 0.4739 0.022 Uiso calc R 1 1
C C14 0.1379(2) 0.2896(2) 0.47874(7) 0.0198(4) Uani d . 1 1
H H14 0.0789 0.2713 0.5073 0.024 Uiso calc R 1 1
C C15 0.1248(2) 0.4126(2) 0.44759(7) 0.0180(4) Uani d . 1 1
H H15 0.0554 0.4900 0.4519 0.022 Uiso calc R 1 1
C C16 -0.0151(2) 0.2224(2) 0.34155(7) 0.0210(4) Uani d . 1 1
H H16 0.0022 0.2875 0.3150 0.025 Uiso calc R 1 1
C C17 0.0622(2) 0.0887(2) 0.35010(7) 0.0202(4) Uani d . 1 1
H H17 0.1403 0.0495 0.3302 0.024 Uiso calc R 1 1
C C18 0.0020(3) 0.0248(2) 0.39343(7) 0.0233(4) Uani d . 1 1
H H18 0.0326 -0.0647 0.4076 0.028 Uiso calc R 1 1
C C19 -0.1121(3) 0.1181(2) 0.41198(9) 0.0255(4) Uani d . 1 1
H H19 -0.1709 0.1015 0.4407 0.031 Uiso calc R 1 1
C C20 -0.1235(2) 0.2405(2) 0.38022(8) 0.0229(4) Uani d . 1 1
H H20 -0.1907 0.3198 0.3840 0.028 Uiso calc R 1 1
C C21 0.5465(2) 0.58227(18) 0.38436(6) 0.0122(3) Uani d . 1 1
H H21 0.5562 0.4762 0.3913 0.015 Uiso calc R 1 1
C C22 0.6685(2) 0.6203(2) 0.34687(7) 0.0192(4) Uani d . 1 1
H H22A 0.6581 0.5578 0.3178 0.029 Uiso calc R 1 1
H H22B 0.7679 0.6055 0.3617 0.029 Uiso calc R 1 1
H H22C 0.6578 0.7220 0.3370 0.029 Uiso calc R 1 1
C C23 0.4604(3) 0.6085(2) 0.46983(7) 0.0190(4) Uani d . 1 1
H H23A 0.4772 0.6570 0.5015 0.029 Uiso calc R 1 1
H H23B 0.4714 0.5035 0.4741 0.029 Uiso calc R 1 1
H H23C 0.3586 0.6303 0.4580 0.029 Uiso calc R 1 1
C C24 0.5543(3) 0.8216(2) 0.42826(8) 0.0235(4) Uani d . 1 1
H H24A 0.4509 0.8435 0.4181 0.035 Uiso calc R 1 1
H H24B 0.6248 0.8583 0.4034 0.035 Uiso calc R 1 1
H H24C 0.5750 0.8681 0.4600 0.035 Uiso calc R 1 1

loop_
_atom_site_aniso_label
_atom_site_aniso_U_11
_atom_site_aniso_U_22
_atom_site_aniso_U_33
_atom_site_aniso_U_12
_atom_site_aniso_U_13
_atom_site_aniso_U_23
Br1 0.01301(8) 0.01403(7) 0.01707(8) 0.00257(7) 0.00186(7) 0.00236(6)
Fe1 0.01316(13) 0.01367(12) 0.01141(11) 0.00278(10) -0.00227(10) 0.00025(9)
Fe2 0.01111(13) 0.01697(12) 0.01499(12) -0.00394(10) 0.00234(10) -0.00310(9)
N1 0.0172(8) 0.0131(7) 0.0141(7) -0.0022(6) -0.0019(6) -0.0017(5)
B1 0.0170(11) 0.0248(11) 0.0191(10) -0.0028(9) -0.0051(8) -0.0003(8)
C1 0.0099(8) 0.0141(8) 0.0129(7) 0.0009(6) 0.0002(6) -0.0022(6)
C2 0.0117(9) 0.0119(7) 0.0124(7) 0.0018(6) 0.0002(6) -0.0024(6)
C3 0.0192(10) 0.0123(8) 0.0171(8) 0.0023(7) -0.0013(7) 0.0010(7)
C4 0.0207(10) 0.0171(9) 0.0219(9) 0.0077(8) -0.0032(8) -0.0009(7)
C5 0.0114(9) 0.0200(9) 0.0215(9) 0.0053(7) -0.0011(7) -0.0026(7)
C6 0.0195(9) 0.0180(8) 0.0159(8) -0.0017(8) 0.0012(7) -0.0030(7)
C7 0.0195(11) 0.0152(8) 0.0130(7) 0.0032(7) 0.0008(6) -0.0008(6)
C8 0.0216(11) 0.0180(9) 0.0143(8) 0.0009(7) 0.0022(7) 0.0013(6)
C9 0.0277(11) 0.0277(10) 0.0129(8) 0.0057(9) -0.0038(8) 0.0020(7)
C10 0.0208(10) 0.0297(11) 0.0167(8) 0.0007(9) -0.0060(8) -0.0058(8)
C11 0.0096(8) 0.0156(8) 0.0124(7) -0.0027(6) 0.0005(6) -0.0028(6)
C12 0.0120(9) 0.0168(8) 0.0115(7) -0.0035(7) 0.0001(6) -0.0012(6)
C13 0.0187(10) 0.0215(9) 0.0137(7) -0.0048(8) -0.0007(6) 0.0024(7)
C14 0.0167(9) 0.0278(11) 0.0149(8) -0.0087(8) 0.0040(7) -0.0027(7)
C15 0.0155(10) 0.0231(9) 0.0153(8) -0.0042(7) 0.0035(7) -0.0060(7)
C16 0.0174(10) 0.0248(9) 0.0207(8) -0.0060(8) -0.0014(7) -0.0052(7)
C17 0.0190(11) 0.0208(9) 0.0209(9) -0.0056(7) 0.0016(7) -0.0084(7)
C18 0.0265(12) 0.0200(9) 0.0235(9) -0.0089(8) 0.0011(8) -0.0031(7)
C19 0.0180(11) 0.0299(11) 0.0285(10) -0.0116(9) 0.0031(8) -0.0057(9)
C20 0.0124(9) 0.0283(10) 0.0281(10) -0.0036(7) -0.0025(8) -0.0095(9)
C21 0.0111(8) 0.0127(7) 0.0128(7) -0.0003(6) -0.0011(6) -0.0022(6)
C22 0.0147(10) 0.0272(10) 0.0158(8) -0.0035(8) 0.0026(7) 0.0005(7)
C23 0.0201(10) 0.0230(9) 0.0140(8) -0.0023(8) 0.0036(7) -0.0044(7)
C24 0.0306(12) 0.0117(8) 0.0283(10) 0.0005(8) -0.0067(8) -0.0028(7)

loop_
_atom_type_symbol
_atom_type_description
_atom_type_scat_dispersion_real
_atom_type_scat_dispersion_imag
_atom_type_scat_source
C C 0.0033 0.0016 'International Tables Vol C Tables 4.2.6.8 and 6.1.1.4'
H H 0.0000 0.0000 'International Tables Vol C Tables 4.2.6.8 and 6.1.1.4'
B B 0.0013 0.0007 'International Tables Vol C Tables 4.2.6.8 and 6.1.1.4'
N N 0.0061 0.0033 'International Tables Vol C Tables 4.2.6.8 and 6.1.1.4'
Fe Fe 0.3463 0.8444 'International Tables Vol C Tables 4.2.6.8 and 6.1.1.4'
Br Br -0.2901 2.4595 'International Tables Vol C Tables 4.2.6.8 and 6.1.1.4'

loop_
_geom_angle_atom_site_label_1
_geom_angle_atom_site_label_2
_geom_angle_atom_site_label_3
_geom_angle
C6 Fe1 C3 168.54(8)
C6 Fe1 C7 40.70(8)
C3 Fe1 C7 129.63(8)
C6 Fe1 C4 150.24(9)
C3 Fe1 C4 40.51(8)
C7 Fe1 C4 167.05(8)
C6 Fe1 C1 108.81(7)
C3 Fe1 C1 68.91(7)
C7 Fe1 C1 118.62(7)
C4 Fe1 C1 68.73(8)
C6 Fe1 C5 117.84(8)
C3 Fe1 C5 68.35(8)
C7 Fe1 C5 151.80(8)
C4 Fe1 C5 40.51(8)
C1 Fe1 C5 40.99(8)
C6 Fe1 C10 40.67(8)
C3 Fe1 C10 149.38(8)
C7 Fe1 C10 68.35(9)
C4 Fe1 C10 116.45(9)
C1 Fe1 C10 129.05(8)
C5 Fe1 C10 107.62(9)
C6 Fe1 C8 68.41(8)
C3 Fe1 C8 107.95(8)
C7 Fe1 C8 40.69(7)
C4 Fe1 C8 128.05(8)
C1 Fe1 C8 151.85(8)
C5 Fe1 C8 165.93(8)
C10 Fe1 C8 68.20(9)
C6 Fe1 C2 130.10(7)
C3 Fe1 C2 40.96(7)
C7 Fe1 C2 109.12(7)
C4 Fe1 C2 68.67(8)
C1 Fe1 C2 41.14(7)
C5 Fe1 C2 68.86(8)
C10 Fe1 C2 168.28(8)
C8 Fe1 C2 117.91(8)
C6 Fe1 C9 68.32(8)
C3 Fe1 C9 116.51(8)
C7 Fe1 C9 68.23(8)
C4 Fe1 C9 106.98(8)
C1 Fe1 C9 166.83(9)
C5 Fe1 C9 127.89(9)
C10 Fe1 C9 40.56(9)
C8 Fe1 C9 40.39(9)
C2 Fe1 C9 150.32(9)
C12 Fe2 C16 123.64(8)
C12 Fe2 C13 41.10(7)
C16 Fe2 C13 159.46(8)
C12 Fe2 C14 68.45(8)
C16 Fe2 C14 159.00(9)
C13 Fe2 C14 40.64(8)
C12 Fe2 C15 68.59(8)
C16 Fe2 C15 123.37(9)
C13 Fe2 C15 68.79(9)
C14 Fe2 C15 40.69(8)
C12 Fe2 C17 108.80(8)
C16 Fe2 C17 41.00(9)
C13 Fe2 C17 122.65(9)
C14 Fe2 C17 157.73(9)
C15 Fe2 C17 160.77(8)
C12 Fe2 C20 159.37(8)
C16 Fe2 C20 41.10(9)
C13 Fe2 C20 157.70(8)
C14 Fe2 C20 121.74(9)
C15 Fe2 C20 106.51(8)
C17 Fe2 C20 68.84(9)
C12 Fe2 C11 41.28(7)
C16 Fe2 C11 107.51(8)
C13 Fe2 C11 69.80(8)
C14 Fe2 C11 69.25(8)
C15 Fe2 C11 41.15(7)
C17 Fe2 C11 124.25(8)
C20 Fe2 C11 121.89(8)
C12 Fe2 C19 159.19(9)
C16 Fe2 C19 68.58(9)
C13 Fe2 C19 121.78(9)
C14 Fe2 C19 106.07(9)
C15 Fe2 C19 121.18(9)
C17 Fe2 C19 68.22(9)
C20 Fe2 C19 40.63(9)
C11 Fe2 C19 157.55(9)
C12 Fe2 C18 123.97(9)
C16 Fe2 C18 68.54(9)
C13 Fe2 C18 106.89(9)
C14 Fe2 C18 121.37(8)
C15 Fe2 C18 156.91(8)
C17 Fe2 C18 40.47(8)
C20 Fe2 C18 68.42(9)
C11 Fe2 C18 160.67(8)
C19 Fe2 C18 40.41(9)
C23 N1 C24 107.98(16)
C23 N1 C21 108.64(14)
C24 N1 C21 112.12(14)
C23 N1 B1 107.57(15)
C24 N1 B1 109.64(16)
C21 N1 B1 110.73(15)
N1 B1 H1A 109.5
N1 B1 H1B 109.5
H1A B1 H1B 109.5
N1 B1 H1C 109.5
H1A B1 H1C 109.5
H1B B1 H1C 109.5
C5 C1 C2 107.56(16)
C5 C1 C11 122.70(17)
C2 C1 C11 128.77(16)
C5 C1 Fe1 69.53(11)
C2 C1 Fe1 69.71(10)
C11 C1 Fe1 134.76(13)
C3 C2 C1 107.17(16)
C3 C2 C21 124.81(17)
C1 C2 C21 128.00(15)
C3 C2 Fe1 69.03(10)
C1 C2 Fe1 69.15(10)
C21 C2 Fe1 127.99(12)
C4 C3 C2 108.60(18)
C4 C3 Fe1 69.90(11)
C2 C3 Fe1 70.01(10)
C4 C3 H3 125.7
C2 C3 H3 125.7
Fe1 C3 H3 126.0
C3 C4 C5 108.41(17)
C3 C4 Fe1 69.59(11)
C5 C4 Fe1 69.82(11)
C3 C4 H4 125.8
C5 C4 H4 125.8
Fe1 C4 H4 126.4
C4 C5 C1 108.25(18)
C4 C5 Fe1 69.66(12)
C1 C5 Fe1 69.48(11)
C4 C5 H5 125.9
C1 C5 H5 125.9
Fe1 C5 H5 126.6
C7 C6 C10 108.03(18)
C7 C6 Fe1 69.75(11)
C10 C6 Fe1 70.03(12)
C7 C6 H6 126.0
C10 C6 H6 126.0
Fe1 C6 H6 125.8
C6 C7 C8 107.99(17)
C6 C7 Fe1 69.55(11)
C8 C7 Fe1 69.99(11)
C6 C7 H7 126.0
C8 C7 H7 126.0
Fe1 C7 H7 126.0
C9 C8 C7 108.04(18)
C9 C8 Fe1 70.08(11)
C7 C8 Fe1 69.32(11)
C9 C8 H8 126.0
C7 C8 H8 126.0
Fe1 C8 H8 126.2
C8 C9 C10 107.95(18)
C8 C9 Fe1 69.53(11)
C10 C9 Fe1 69.37(11)
C8 C9 H9 126.0
C10 C9 H9 126.0
Fe1 C9 H9 126.6
C6 C10 C9 108.0(2)
C6 C10 Fe1 69.30(11)
C9 C10 Fe1 70.07(12)
C6 C10 H10 126.0
C9 C10 H10 126.0
Fe1 C10 H10 126.2
C12 C11 C15 105.34(16)
C12 C11 C1 133.01(16)
C15 C11 C1 121.38(17)
C12 C11 Fe2 67.89(10)
C15 C11 Fe2 68.91(11)
C1 C11 Fe2 131.69(13)
C13 C12 C11 110.07(17)
C13 C12 Br1 121.62(15)
C11 C12 Br1 128.27(13)
C13 C12 Fe2 70.36(11)
C11 C12 Fe2 70.83(11)
Br1 C12 Fe2 127.24(9)
C14 C13 C12 106.86(18)
C14 C13 Fe2 69.71(11)
C12 C13 Fe2 68.54(11)
C14 C13 H13 126.6
C12 C13 H13 126.6
Fe2 C13 H13 126.7
C13 C14 C15 108.74(17)
C13 C14 Fe2 69.64(11)
C15 C14 Fe2 69.68(11)
C13 C14 H14 125.6
C15 C14 H14 125.6
Fe2 C14 H14 126.6
C14 C15 C11 108.99(18)
C14 C15 Fe2 69.63(11)
C11 C15 Fe2 69.93(10)
C14 C15 H15 125.5
C11 C15 H15 125.5
Fe2 C15 H15 126.5
C17 C16 C20 107.67(18)
C17 C16 Fe2 69.74(11)
C20 C16 Fe2 69.69(11)
C17 C16 H16 126.2
C20 C16 H16 126.2
Fe2 C16 H16 126.0
C18 C17 C16 108.16(19)
C18 C17 Fe2 70.32(11)
C16 C17 Fe2 69.27(11)
C18 C17 H17 125.9
C16 C17 H17 125.9
Fe2 C17 H17 126.1
C17 C18 C19 108.1(2)
C17 C18 Fe2 69.21(11)
C19 C18 Fe2 69.67(12)
C17 C18 H18 126.0
C19 C18 H18 126.0
Fe2 C18 H18 126.7
C18 C19 C20 108.41(19)
C18 C19 Fe2 69.92(12)
C20 C19 Fe2 69.27(12)
C18 C19 H19 125.8
C20 C19 H19 125.8
Fe2 C19 H19 126.6
C19 C20 C16 107.67(19)
C19 C20 Fe2 70.10(13)
C16 C20 Fe2 69.21(11)
C19 C20 H20 126.2
C16 C20 H20 126.2
Fe2 C20 H20 126.1
C2 C21 C22 112.12(15)
C2 C21 N1 112.82(14)
C22 C21 N1 111.04(15)
C2 C21 H21 106.8
C22 C21 H21 106.8
N1 C21 H21 106.8
C21 C22 H22A 109.5
C21 C22 H22B 109.5
H22A C22 H22B 109.5
C21 C22 H22C 109.5
H22A C22 H22C 109.5
H22B C22 H22C 109.5
N1 C23 H23A 109.5
N1 C23 H23B 109.5
H23A C23 H23B 109.5
N1 C23 H23C 109.5
H23A C23 H23C 109.5
H23B C23 H23C 109.5
N1 C24 H24A 109.5
N1 C24 H24B 109.5
H24A C24 H24B 109.5
N1 C24 H24C 109.5
H24A C24 H24C 109.5
H24B C24 H24C 109.5

loop_
_geom_bond_atom_site_label_1
_geom_bond_atom_site_label_2
_geom_bond_distance
Br1 C12 1.8913(19)
Fe1 C6 2.043(2)
Fe1 C3 2.046(2)
Fe1 C7 2.046(2)
Fe1 C4 2.050(2)
Fe1 C1 2.051(2)
Fe1 C5 2.052(2)
Fe1 C10 2.053(2)
Fe1 C8 2.055(2)
Fe1 C2 2.059(2)
Fe1 C9 2.062(2)
Fe2 C12 2.015(2)
Fe2 C16 2.038(2)
Fe2 C13 2.040(2)
Fe2 C14 2.041(2)
Fe2 C15 2.041(2)
Fe2 C17 2.044(2)
Fe2 C20 2.045(2)
Fe2 C11 2.055(2)
Fe2 C19 2.056(2)
Fe2 C18 2.059(2)
N1 C23 1.490(3)
N1 C24 1.494(3)
N1 C21 1.530(2)
N1 B1 1.631(3)
B1 H1A 0.9800
B1 H1B 0.9800
B1 H1C 0.9800
C1 C5 1.437(3)
C1 C2 1.444(3)
C1 C11 1.477(3)
C2 C3 1.436(2)
C2 C21 1.512(3)
C3 C4 1.418(3)
C3 H3 0.9500
C4 C5 1.420(3)
C4 H4 0.9500
C5 H5 0.9500
C6 C7 1.422(3)
C6 C10 1.423(3)
C6 H6 0.9500
C7 C8 1.426(3)
C7 H7 0.9500
C8 C9 1.421(3)
C8 H8 0.9500
C9 C10 1.426(3)
C9 H9 0.9500
C10 H10 0.9500
C11 C12 1.435(3)
C11 C15 1.440(3)
C12 C13 1.424(2)
C13 C14 1.417(3)
C13 H13 0.9500
C14 C15 1.419(3)
C14 H14 0.9500
C15 H15 0.9500
C16 C17 1.430(3)
C16 C20 1.433(3)
C16 H16 0.9500
C17 C18 1.419(3)
C17 H17 0.9500
C18 C19 1.421(3)
C18 H18 0.9500
C19 C20 1.424(3)
C19 H19 0.9500
C20 H20 0.9500
C21 C22 1.527(3)
C21 H21 1.0000
C22 H22A 0.9800
C22 H22B 0.9800
C22 H22C 0.9800
C23 H23A 0.9800
C23 H23B 0.9800
C23 H23C 0.9800
C24 H24A 0.9800
C24 H24B 0.9800
C24 H24C 0.9800

loop_
_geom_hbond_atom_site_label_D
_geom_hbond_atom_site_label_H
_geom_hbond_atom_site_label_A
_geom_hbond_distance_DH
_geom_hbond_distance_HA
_geom_hbond_distance_DA
_geom_hbond_angle_DHA
C21 H21 Br1 1.00 2.79 3.7154(17) 153.6

loop_
_geom_torsion_atom_site_label_1
_geom_torsion_atom_site_label_2
_geom_torsion_atom_site_label_3
_geom_torsion_atom_site_label_4
_geom_torsion
C5 C1 C2 C3 -0.7(2)
C11 C1 C2 C3 -169.48(17)
C5 C1 C2 C21 177.98(17)
C11 C1 C2 C21 9.2(3)
Fe1 C1 C2 C21 -122.56(18)
C5 C1 C2 Fe1 -59.46(12)
C11 C1 C2 Fe1 131.75(19)
C1 C2 C3 C4 0.6(2)
C21 C2 C3 C4 -178.11(16)
Fe1 C2 C3 C4 59.45(13)
C1 C2 C3 Fe1 -58.84(12)
C21 C2 C3 Fe1 122.43(17)
C2 C3 C4 C5 -0.3(2)
Fe1 C3 C4 C5 59.22(14)
C2 C3 C4 Fe1 -59.52(13)
C3 C4 C5 C1 -0.1(2)
Fe1 C4 C5 C1 58.94(13)
C3 C4 C5 Fe1 -59.08(14)
C2 C1 C5 C4 0.5(2)
C11 C1 C5 C4 170.14(16)
Fe1 C1 C5 C4 -59.06(13)
C2 C1 C5 Fe1 59.57(12)
C11 C1 C5 Fe1 -130.80(17)
C10 C6 C7 C8 0.2(2)
Fe1 C6 C7 C8 -59.66(13)
C10 C6 C7 Fe1 59.81(14)
C6 C7 C8 C9 -0.2(2)
Fe1 C7 C8 C9 -59.61(14)
C6 C7 C8 Fe1 59.38(13)
C7 C8 C9 C10 0.2(2)
Fe1 C8 C9 C10 -58.92(14)
C7 C8 C9 Fe1 59.13(13)
C7 C6 C10 C9 0.0(2)
Fe1 C6 C10 C9 59.62(14)
C7 C6 C10 Fe1 -59.64(13)
C8 C9 C10 C6 -0.1(2)
Fe1 C9 C10 C6 -59.14(13)
C8 C9 C10 Fe1 59.02(14)
C5 C1 C11 C12 137.0(2)
C2 C1 C11 C12 -55.7(3)
Fe1 C1 C11 C12 44.1(3)
C5 C1 C11 C15 -49.9(3)
C2 C1 C11 C15 117.3(2)
Fe1 C1 C11 C15 -142.88(17)
C5 C1 C11 Fe2 38.9(3)
C2 C1 C11 Fe2 -153.86(15)
Fe1 C1 C11 Fe2 -54.1(3)
C15 C11 C12 C13 -0.6(2)
C1 C11 C12 C13 173.31(19)
Fe2 C11 C12 C13 -59.61(13)
C15 C11 C12 Br1 -178.14(14)
C1 C11 C12 Br1 -4.3(3)
Fe2 C11 C12 Br1 122.80(15)
C15 C11 C12 Fe2 59.06(12)
C1 C11 C12 Fe2 -127.1(2)
C11 C12 C13 C14 0.5(2)
Br1 C12 C13 C14 178.23(13)
Fe2 C12 C13 C14 -59.44(13)
C11 C12 C13 Fe2 59.90(13)
Br1 C12 C13 Fe2 -122.33(13)
C12 C13 C14 C15 -0.2(2)
Fe2 C13 C14 C15 -58.87(14)
C12 C13 C14 Fe2 58.69(13)
C13 C14 C15 C11 -0.2(2)
Fe2 C14 C15 C11 -59.02(13)
C13 C14 C15 Fe2 58.84(14)
C12 C11 C15 C14 0.4(2)
C1 C11 C15 C14 -174.31(16)
Fe2 C11 C15 C14 58.83(14)
C12 C11 C15 Fe2 -58.39(12)
C1 C11 C15 Fe2 126.86(17)
C20 C16 C17 C18 0.2(2)
Fe2 C16 C17 C18 59.79(14)
C20 C16 C17 Fe2 -59.61(13)
C16 C17 C18 C19 -0.1(2)
Fe2 C17 C18 C19 59.00(15)
C16 C17 C18 Fe2 -59.13(14)
C17 C18 C19 C20 0.0(2)
Fe2 C18 C19 C20 58.75(14)
C17 C18 C19 Fe2 -58.72(14)
C18 C19 C20 C16 0.1(2)
Fe2 C19 C20 C16 59.23(14)
C18 C19 C20 Fe2 -59.15(15)
C17 C16 C20 C19 -0.2(2)
Fe2 C16 C20 C19 -59.80(14)
C17 C16 C20 Fe2 59.63(14)
C3 C2 C21 C22 -38.2(2)
C1 C2 C21 C22 143.31(18)
Fe1 C2 C21 C22 51.2(2)
C3 C2 C21 N1 88.0(2)
C1 C2 C21 N1 -90.4(2)
Fe1 C2 C21 N1 177.44(12)
C23 N1 C21 C2 58.98(19)
C24 N1 C21 C2 -60.3(2)
B1 N1 C21 C2 176.91(15)
C23 N1 C21 C22 -174.18(16)
C24 N1 C21 C22 66.6(2)
B1 N1 C21 C22 -56.26(19)
